data_1569777
loop_
_publ_author_name
'Joa, Benedikt'
'Schollmeyer, Dieter'
'Detert, Heiner'

_publ_section_title
;
 2,5-Bis[5-(3,5-dido-decyl-oxyphen-yl)-1,3,4-oxa-diazol-2-yl]-3,6-di-methyl-pyrazine.
;
_journal_coeditor_code BT4131
_journal_issue 'Pt 1'
_journal_name_full IUCrData
_journal_page_first x230034
_journal_paper_doi 10.1107/S2414314623000342
_journal_volume 8
_journal_year 2023
_chemical_formula_iupac 'C70 H112 N6 O6'
_chemical_formula_moiety 'C70 H112 N6 O6'
_chemical_formula_sum 'C70 H112 N6 O6'
_chemical_formula_weight 1133.65
_chemical_melting_point 399
_chemical_name_systematic
;
2,5-Bis[5-(3,5-didodecyloxyphenyl)-1,3,4-oxadiazol-2-yl]-3,6-dimethylpyrazine
;
_space_group_crystal_system triclinic
_space_group_IT_number 2
_space_group_name_Hall '-P 1'
_space_group_name_H-M_alt 'P -1'
_atom_sites_solution_hydrogens geom
_atom_sites_solution_primary dual
_audit_creation_method SHELXL-2018/3
_cell_angle_alpha 90.553(3)
_cell_angle_beta 91.592(3)
_cell_angle_gamma 106.047(3)
_cell_formula_units_Z 1
_cell_length_a 8.1119(3)
_cell_length_b 9.5566(3)
_cell_length_c 22.2332(8)
_cell_measurement_reflns_used 12421
_cell_measurement_temperature 120(2)
_cell_measurement_theta_max 71.54
_cell_measurement_theta_min 1.99
_cell_volume 1655.50(10)
_computing_cell_refinement
;
X-Area <i>Recipe</i> (Stoe & Cie, 2019)
;
_computing_data_collection
;
X-Area <i>WinXpose</i> (Stoe & Cie, 2019)
;
_computing_data_reduction
;
X-Area <i>Integrate</i> (Stoe & Cie, 2019)
;
_computing_molecular_graphics
;
PLATON (Spek, 2020)
;
_computing_structure_refinement
;
<i>SHELXL2018/3</i> (Sheldrick, 2015<i>b</i>)
;
_computing_structure_solution
;
<i>SHELXT2014</i> (Sheldrick, 2015<i>a</i>)
;
_diffrn_ambient_temperature 120(2)
_diffrn_detector_area_resol_mean 13.33
_diffrn_measured_fraction_theta_full 0.925
_diffrn_measured_fraction_theta_max 0.925
_diffrn_measurement_device_type 'Stoe Stadivari'
_diffrn_measurement_method 'rotation method, \w scans'
_diffrn_radiation_type CuK\a
_diffrn_radiation_wavelength 1.54178
_diffrn_reflns_av_R_equivalents 0.0897
_diffrn_reflns_av_unetI/netI 0.0582
_diffrn_reflns_limit_h_max 9
_diffrn_reflns_limit_h_min -9
_diffrn_reflns_limit_k_max 11
_diffrn_reflns_limit_k_min -11
_diffrn_reflns_limit_l_max 26
_diffrn_reflns_limit_l_min -26
_diffrn_reflns_number 46250
_diffrn_reflns_theta_full 67.973
_diffrn_reflns_theta_max 67.973
_diffrn_reflns_theta_min 1.988
_diffrn_source 'microfocus tube'
_exptl_absorpt_coefficient_mu 0.557
_exptl_absorpt_correction_type none
_exptl_crystal_colour colorless
_exptl_crystal_density_diffrn 1.137
_exptl_crystal_description block
_exptl_crystal_F_000 622
_exptl_crystal_size_max 0.140
_exptl_crystal_size_mid 0.080
_exptl_crystal_size_min 0.030
_refine_diff_density_max 0.572
_refine_diff_density_min -0.208
_refine_ls_extinction_method none
_refine_ls_goodness_of_fit_ref 0.942
_refine_ls_hydrogen_treatment constr
_refine_ls_matrix_type full
_refine_ls_number_parameters 373
_refine_ls_number_reflns 5582
_refine_ls_number_restraints 0
_refine_ls_restrained_S_all 0.942
_refine_ls_R_factor_all 0.0936
_refine_ls_R_factor_gt 0.0504
_refine_ls_shift/su_max 0.000
_refine_ls_shift/su_mean 0.000
_refine_ls_structure_factor_coef Fsqd
_refine_ls_weighting_details 'w=1/[\s^2^(Fo^2^)+(0.0817P)^2^] where P=(Fo^2^+2Fc^2^)/3'
_refine_ls_weighting_scheme calc
_refine_ls_wR_factor_gt 0.1256
_refine_ls_wR_factor_ref 0.1432
_reflns_number_gt 3360
_reflns_number_total 5582
_reflns_threshold_expression 'I > 2\s(I)'
_cod_data_source_file bt4131.cif
_cod_data_source_block I
_cod_database_code 1569777
_shelx_space_group_comment
;
The symmetry employed for this shelxl refinement is uniquely defined
by the following loop, which should always be used as a source of
symmetry information in preference to the above space-group names.
They are only intended as comments.
;
_shelx_estimated_absorpt_t_min 0.926
_shelx_estimated_absorpt_t_max 0.983

loop_
_space_group_symop_operation_xyz
'x, y, z'
'-x, -y, -z'

loop_
_atom_site_type_symbol
_atom_site_label
_atom_site_fract_x
_atom_site_fract_y
_atom_site_fract_z
_atom_site_U_iso_or_equiv
_atom_site_adp_type
_atom_site_calc_flag
_atom_site_occupancy
_atom_site_disorder_assembly
_atom_site_disorder_group
N N1 0.4330(2) 0.5972(2) 0.53110(8) 0.0250(4) Uani d 1 . .
C C2 0.4840(3) 0.4951(2) 0.56115(10) 0.0248(5) Uani d 1 . .
C C3 0.5511(3) 0.3976(2) 0.52863(10) 0.0240(5) Uani d 1 . .
C C4 0.4685(3) 0.4954(2) 0.62820(10) 0.0289(5) Uani d 1 . .
H H4A 0.417809 0.572892 0.640336 0.043 Uiso calc 1 . .
H H4B 0.582537 0.512466 0.647519 0.043 Uiso calc 1 . .
H H4C 0.394915 0.401114 0.640563 0.043 Uiso calc 1 . .
C C5 0.6013(3) 0.2776(2) 0.55730(10) 0.0244(5) Uani d 1 . .
N N6 0.5959(3) 0.2403(2) 0.61295(8) 0.0300(5) Uani d 1 . .
N N7 0.6494(3) 0.1122(2) 0.61502(8) 0.0304(5) Uani d 1 . .
C C8 0.6824(3) 0.0848(2) 0.56041(9) 0.0245(5) Uani d 1 . .
O O9 0.6569(2) 0.18470(16) 0.52090(6) 0.0244(4) Uani d 1 . .
C C10 0.7459(3) -0.0346(2) 0.53796(10) 0.0236(5) Uani d 1 . .
C C11 0.7808(3) -0.1302(2) 0.57946(10) 0.0247(5) Uani d 1 . .
H H11 0.757950 -0.120829 0.620758 0.030 Uiso calc 1 . .
C C12 0.8500(3) -0.2404(2) 0.56000(9) 0.0241(5) Uani d 1 . .
C C13 0.8827(3) -0.2539(2) 0.49996(9) 0.0240(5) Uani d 1 . .
H H13 0.931369 -0.328264 0.486925 0.029 Uiso calc 1 . .
C C14 0.8443(3) -0.1580(2) 0.45843(9) 0.0228(5) Uani d 1 . .
C C15 0.7753(3) -0.0471(2) 0.47684(10) 0.0240(5) Uani d 1 . .
H H15 0.749062 0.018229 0.448630 0.029 Uiso calc 1 . .
O O16 0.8803(2) -0.32816(17) 0.60445(6) 0.0287(4) Uani d 1 . .
C C17 0.9903(3) -0.4195(2) 0.59294(10) 0.0277(5) Uani d 1 . .
H H17A 1.103735 -0.360190 0.580051 0.033 Uiso calc 1 . .
H H17B 0.938976 -0.492003 0.560728 0.033 Uiso calc 1 . .
C C18 1.0092(3) -0.4953(2) 0.65108(10) 0.0291(5) Uani d 1 . .
H H18A 1.089988 -0.554965 0.645231 0.035 Uiso calc 1 . .
H H18B 0.896548 -0.562135 0.660717 0.035 Uiso calc 1 . .
C C19 1.0742(3) -0.3907(3) 0.70426(10) 0.0304(5) Uani d 1 . .
H H19A 0.986994 -0.339312 0.713321 0.036 Uiso calc 1 . .
H H19B 1.180210 -0.316845 0.693067 0.036 Uiso calc 1 . .
C C20 1.1118(3) -0.4684(3) 0.76074(10) 0.0307(6) Uani d 1 . .
H H20A 1.214195 -0.503073 0.754146 0.037 Uiso calc 1 . .
H H20B 1.013675 -0.554834 0.766994 0.037 Uiso calc 1 . .
C C21 1.1432(3) -0.3723(3) 0.81777(10) 0.0333(6) Uani d 1 . .
H H21A 1.240036 -0.284909 0.811395 0.040 Uiso calc 1 . .
H H21B 1.039951 -0.339102 0.824945 0.040 Uiso calc 1 . .
C C22 1.1837(3) -0.4506(3) 0.87345(10) 0.0323(6) Uani d 1 . .
H H22A 1.289125 -0.480808 0.866759 0.039 Uiso calc 1 . .
H H22B 1.088599 -0.539766 0.878963 0.039 Uiso calc 1 . .
C C23 1.2092(3) -0.3569(3) 0.93082(10) 0.0334(6) Uani d 1 . .
H H23A 1.104016 -0.326191 0.937327 0.040 Uiso calc 1 . .
H H23B 1.304701 -0.267990 0.925339 0.040 Uiso calc 1 . .
C C24 1.2490(3) -0.4354(3) 0.98696(10) 0.0319(6) Uani d 1 . .
H H24A 1.153882 -0.524675 0.992303 0.038 Uiso calc 1 . .
H H24B 1.354663 -0.465467 0.980597 0.038 Uiso calc 1 . .
C C25 1.2732(3) -0.3418(3) 1.04433(10) 0.0335(6) Uani d 1 . .
H H25A 1.367141 -0.251867 1.038704 0.040 Uiso calc 1 . .
H H25B 1.166897 -0.312784 1.050905 0.040 Uiso calc 1 . .
C C26 1.3151(3) -0.4182(3) 1.10030(10) 0.0338(6) Uani d 1 . .
H H26A 1.221315 -0.508143 1.106018 0.041 Uiso calc 1 . .
H H26B 1.421681 -0.446844 1.093908 0.041 Uiso calc 1 . .
C C27 1.3385(4) -0.3235(3) 1.15719(10) 0.0374(6) Uani d 1 . .
H H27A 1.231819 -0.294916 1.163560 0.045 Uiso calc 1 . .
H H27B 1.432107 -0.233484 1.151410 0.045 Uiso calc 1 . .
C C28 1.3808(4) -0.3996(3) 1.21353(11) 0.0446(7) Uani d 1 . .
H H28A 1.287662 -0.488016 1.220028 0.067 Uiso calc 1 . .
H H28B 1.393540 -0.333864 1.248507 0.067 Uiso calc 1 . .
H H28C 1.488134 -0.425691 1.208107 0.067 Uiso calc 1 . .
O O29 0.8808(2) -0.18117(16) 0.40032(6) 0.0284(4) Uani d 1 . .
C C30 0.8427(3) -0.0874(2) 0.35478(9) 0.0287(5) Uani d 1 . .
H H30A 0.910389 0.014655 0.362777 0.034 Uiso calc 1 . .
H H30B 0.719233 -0.092015 0.354322 0.034 Uiso calc 1 . .
C C31 0.8895(3) -0.1410(3) 0.29551(10) 0.0326(6) Uani d 1 . .
H H31A 0.825290 -0.244774 0.289450 0.039 Uiso calc 1 . .
H H31B 1.013475 -0.134541 0.296749 0.039 Uiso calc 1 . .
C C32 0.8501(4) -0.0542(3) 0.24239(10) 0.0329(6) Uani d 1 . .
H H32A 0.734167 -0.040872 0.246459 0.039 Uiso calc 1 . .
H H32B 0.933784 0.043378 0.243139 0.039 Uiso calc 1 . .
C C33 0.8580(3) -0.1298(3) 0.18232(10) 0.0320(6) Uani d 1 . .
H H33A 0.776254 -0.228237 0.182322 0.038 Uiso calc 1 . .
H H33B 0.974638 -0.141789 0.178384 0.038 Uiso calc 1 . .
C C34 0.8164(3) -0.0486(3) 0.12775(10) 0.0319(6) Uani d 1 . .
H H34A 0.908077 0.043686 0.123919 0.038 Uiso calc 1 . .
H H34B 0.707375 -0.023895 0.134115 0.038 Uiso calc 1 . .
C C35 0.8002(3) -0.1378(3) 0.06942(9) 0.0317(6) Uani d 1 . .
H H35A 0.709602 -0.230584 0.073611 0.038 Uiso calc 1 . .
H H35B 0.909714 -0.161648 0.063027 0.038 Uiso calc 1 . .
C C36 0.7566(3) -0.0591(3) 0.01426(9) 0.0321(6) Uani d 1 . .
H H36A 0.648880 -0.032642 0.021052 0.039 Uiso calc 1 . .
H H36B 0.849030 0.032104 0.009195 0.039 Uiso calc 1 . .
C C37 0.7354(3) -0.1514(3) -0.04338(10) 0.0332(6) Uani d 1 . .
H H37A 0.843351 -0.177654 -0.050164 0.040 Uiso calc 1 . .
H H37B 0.643403 -0.242829 -0.038181 0.040 Uiso calc 1 . .
C C38 0.6913(3) -0.0740(3) -0.09865(10) 0.0324(6) Uani d 1 . .
H H38A 0.784213 0.016683 -0.104200 0.039 Uiso calc 1 . .
H H38B 0.584358 -0.046434 -0.091618 0.039 Uiso calc 1 . .
C C39 0.6675(4) -0.1669(3) -0.15610(10) 0.0349(6) Uani d 1 . .
H H39A 0.576900 -0.258829 -0.150162 0.042 Uiso calc 1 . .
H H39B 0.775603 -0.192197 -0.163757 0.042 Uiso calc 1 . .
C C40 0.6186(4) -0.0908(3) -0.21120(10) 0.0377(6) Uani d 1 . .
H H40A 0.513767 -0.060992 -0.202886 0.045 Uiso calc 1 . .
H H40B 0.712046 -0.001719 -0.218608 0.045 Uiso calc 1 . .
C C41 0.5864(4) -0.1877(3) -0.26715(11) 0.0446(7) Uani d 1 . .
H H41A 0.691687 -0.213281 -0.276828 0.054 Uiso calc 1 . .
H H41B 0.551884 -0.135694 -0.300897 0.054 Uiso calc 1 . .
H H41C 0.494847 -0.276608 -0.259900 0.054 Uiso calc 1 . .

loop_
_atom_site_aniso_label
_atom_site_aniso_U_11
_atom_site_aniso_U_22
_atom_site_aniso_U_33
_atom_site_aniso_U_12
_atom_site_aniso_U_13
_atom_site_aniso_U_23
N1 0.0246(11) 0.0213(10) 0.0288(11) 0.0063(10) -0.0022(8) -0.0021(7)
C2 0.0223(13) 0.0218(12) 0.0303(12) 0.0063(12) -0.0024(9) -0.0013(9)
C3 0.0206(12) 0.0198(12) 0.0301(12) 0.0037(11) -0.0020(9) -0.0028(9)
C4 0.0338(14) 0.0253(12) 0.0302(13) 0.0125(12) 0.0005(10) -0.0015(9)
C5 0.0226(12) 0.0220(12) 0.0294(12) 0.0078(11) -0.0016(9) -0.0044(9)
N6 0.0388(13) 0.0280(11) 0.0280(11) 0.0177(11) -0.0011(9) -0.0018(8)
N7 0.0387(13) 0.0265(11) 0.0310(11) 0.0174(11) 0.0000(9) 0.0016(8)
C8 0.0282(13) 0.0211(12) 0.0253(12) 0.0088(12) -0.0022(9) 0.0027(8)
O9 0.0286(9) 0.0228(8) 0.0245(8) 0.0118(8) -0.0002(6) -0.0004(6)
C10 0.0209(12) 0.0223(12) 0.0283(12) 0.0076(11) -0.0012(9) -0.0022(9)
C11 0.0253(13) 0.0248(12) 0.0237(11) 0.0066(12) -0.0006(9) -0.0025(8)
C12 0.0232(13) 0.0227(12) 0.0262(12) 0.0060(12) -0.0029(9) 0.0017(9)
C13 0.0255(13) 0.0190(11) 0.0284(12) 0.0080(11) -0.0009(9) -0.0025(8)
C14 0.0234(12) 0.0206(12) 0.0227(11) 0.0034(11) -0.0020(8) -0.0007(8)
C15 0.0251(13) 0.0201(11) 0.0267(11) 0.0067(11) -0.0032(9) 0.0016(8)
O16 0.0358(10) 0.0304(9) 0.0262(8) 0.0192(9) 0.0016(7) 0.0043(6)
C17 0.0313(14) 0.0284(13) 0.0277(12) 0.0157(12) 0.0000(9) -0.0006(9)
C18 0.0315(14) 0.0265(12) 0.0325(13) 0.0141(12) -0.0036(10) 0.0026(9)
C19 0.0366(15) 0.0282(13) 0.0290(12) 0.0138(13) -0.0020(10) 0.0016(9)
C20 0.0360(15) 0.0279(13) 0.0311(13) 0.0137(13) -0.0025(10) 0.0020(9)
C21 0.0402(16) 0.0334(14) 0.0299(13) 0.0164(14) -0.0028(10) 0.0006(10)
C22 0.0392(15) 0.0302(13) 0.0291(13) 0.0127(13) -0.0018(10) 0.0006(9)
C23 0.0391(16) 0.0309(14) 0.0318(13) 0.0127(14) -0.0018(11) 0.0012(10)
C24 0.0382(15) 0.0303(14) 0.0279(13) 0.0113(13) -0.0023(10) 0.0005(10)
C25 0.0386(16) 0.0320(14) 0.0303(13) 0.0110(14) -0.0032(10) 0.0006(10)
C26 0.0367(15) 0.0336(14) 0.0323(13) 0.0118(13) -0.0020(11) 0.0024(10)
C27 0.0414(16) 0.0399(15) 0.0299(13) 0.0101(15) -0.0022(11) 0.0006(10)
C28 0.0494(18) 0.0547(18) 0.0323(14) 0.0194(16) -0.0047(12) 0.0015(12)
O29 0.0394(10) 0.0268(9) 0.0226(8) 0.0150(9) 0.0000(7) 0.0007(6)
C30 0.0353(14) 0.0278(13) 0.0252(12) 0.0127(13) -0.0026(10) 0.0026(9)
C31 0.0432(16) 0.0324(14) 0.0250(12) 0.0151(14) 0.0007(10) 0.0007(9)
C32 0.0447(16) 0.0303(13) 0.0267(12) 0.0156(13) 0.0006(10) 0.0014(9)
C33 0.0407(16) 0.0318(13) 0.0250(12) 0.0130(13) -0.0006(10) 0.0016(9)
C34 0.0379(15) 0.0336(14) 0.0261(12) 0.0132(13) 0.0005(10) 0.0013(9)
C35 0.0371(15) 0.0328(14) 0.0261(13) 0.0112(13) -0.0008(10) 0.0001(10)
C36 0.0382(15) 0.0362(14) 0.0241(12) 0.0142(14) -0.0004(10) 0.0004(10)
C37 0.0393(15) 0.0349(14) 0.0268(12) 0.0129(14) -0.0026(10) -0.0015(10)
C38 0.0384(15) 0.0344(14) 0.0250(12) 0.0115(13) -0.0024(10) -0.0008(9)
C39 0.0401(16) 0.0358(14) 0.0294(13) 0.0117(14) -0.0008(11) -0.0013(10)
C40 0.0452(17) 0.0406(15) 0.0269(13) 0.0115(15) -0.0023(11) -0.0022(10)
C41 0.0508(19) 0.0566(18) 0.0275(14) 0.0169(17) -0.0020(12) -0.0019(12)

loop_
_atom_type_symbol
_atom_type_description
_atom_type_scat_dispersion_real
_atom_type_scat_dispersion_imag
_atom_type_scat_source
C C 0.0181 0.0091 'International Tables Vol C Tables 4.2.6.8 and 6.1.1.4'
H H 0.0000 0.0000 'International Tables Vol C Tables 4.2.6.8 and 6.1.1.4'
N N 0.0311 0.0180 'International Tables Vol C Tables 4.2.6.8 and 6.1.1.4'
O O 0.0492 0.0322 'International Tables Vol C Tables 4.2.6.8 and 6.1.1.4'

loop_
_geom_angle_atom_site_label_1
_geom_angle_atom_site_label_2
_geom_angle_atom_site_label_3
_geom_angle_site_symmetry_1
_geom_angle_site_symmetry_3
_geom_angle
_geom_angle_publ_flag
C2 N1 C3 . 2_666 118.49(19) ?
N1 C2 C3 . . 118.7(2) ?
N1 C2 C4 . . 116.83(18) ?
C3 C2 C4 . . 124.49(19) ?
N1 C3 C2 2_666 . 122.8(2) ?
N1 C3 C5 2_666 . 114.69(19) ?
C2 C3 C5 . . 122.4(2) ?
C2 C4 H4A . . 109.5 ?
C2 C4 H4B . . 109.5 ?
H4A C4 H4B . . 109.5 ?
C2 C4 H4C . . 109.5 ?
H4A C4 H4C . . 109.5 ?
H4B C4 H4C . . 109.5 ?
N6 C5 O9 . . 112.67(18) ?
N6 C5 C3 . . 129.76(19) ?
O9 C5 C3 . . 117.52(18) ?
C5 N6 N7 . . 106.03(17) ?
C8 N7 N6 . . 106.06(17) ?
N7 C8 O9 . . 113.02(18) ?
N7 C8 C10 . . 128.27(19) ?
O9 C8 C10 . . 118.69(18) ?
C8 O9 C5 . . 102.21(16) ?
C11 C10 C15 . . 121.71(19) ?
C11 C10 C8 . . 117.78(19) ?
C15 C10 C8 . . 120.48(19) ?
C10 C11 C12 . . 119.2(2) ?
C10 C11 H11 . . 120.4 ?
C12 C11 H11 . . 120.4 ?
O16 C12 C13 . . 125.20(19) ?
O16 C12 C11 . . 114.55(19) ?
C13 C12 C11 . . 120.25(19) ?
C12 C13 C14 . . 119.89(19) ?
C12 C13 H13 . . 120.1 ?
C14 C13 H13 . . 120.1 ?
O29 C14 C15 . . 123.95(19) ?
O29 C14 C13 . . 115.19(18) ?
C15 C14 C13 . . 120.8(2) ?
C14 C15 C10 . . 118.08(19) ?
C14 C15 H15 . . 121.0 ?
C10 C15 H15 . . 121.0 ?
C12 O16 C17 . . 118.96(17) ?
O16 C17 C18 . . 106.94(17) ?
O16 C17 H17A . . 110.3 ?
C18 C17 H17A . . 110.3 ?
O16 C17 H17B . . 110.3 ?
C18 C17 H17B . . 110.3 ?
H17A C17 H17B . . 108.6 ?
C17 C18 C19 . . 113.50(19) ?
C17 C18 H18A . . 108.9 ?
C19 C18 H18A . . 108.9 ?
C17 C18 H18B . . 108.9 ?
C19 C18 H18B . . 108.9 ?
H18A C18 H18B . . 107.7 ?
C18 C19 C20 . . 112.56(19) ?
C18 C19 H19A . . 109.1 ?
C20 C19 H19A . . 109.1 ?
C18 C19 H19B . . 109.1 ?
C20 C19 H19B . . 109.1 ?
H19A C19 H19B . . 107.8 ?
C19 C20 C21 . . 113.68(19) ?
C19 C20 H20A . . 108.8 ?
C21 C20 H20A . . 108.8 ?
C19 C20 H20B . . 108.8 ?
C21 C20 H20B . . 108.8 ?
H20A C20 H20B . . 107.7 ?
C22 C21 C20 . . 112.97(19) ?
C22 C21 H21A . . 109.0 ?
C20 C21 H21A . . 109.0 ?
C22 C21 H21B . . 109.0 ?
C20 C21 H21B . . 109.0 ?
H21A C21 H21B . . 107.8 ?
C21 C22 C23 . . 113.19(19) ?
C21 C22 H22A . . 108.9 ?
C23 C22 H22A . . 108.9 ?
C21 C22 H22B . . 108.9 ?
C23 C22 H22B . . 108.9 ?
H22A C22 H22B . . 107.8 ?
C22 C23 C24 . . 113.40(19) ?
C22 C23 H23A . . 108.9 ?
C24 C23 H23A . . 108.9 ?
C22 C23 H23B . . 108.9 ?
C24 C23 H23B . . 108.9 ?
H23A C23 H23B . . 107.7 ?
C25 C24 C23 . . 113.27(19) ?
C25 C24 H24A . . 108.9 ?
C23 C24 H24A . . 108.9 ?
C25 C24 H24B . . 108.9 ?
C23 C24 H24B . . 108.9 ?
H24A C24 H24B . . 107.7 ?
C26 C25 C24 . . 113.68(19) ?
C26 C25 H25A . . 108.8 ?
C24 C25 H25A . . 108.8 ?
C26 C25 H25B . . 108.8 ?
C24 C25 H25B . . 108.8 ?
H25A C25 H25B . . 107.7 ?
C27 C26 C25 . . 113.1(2) ?
C27 C26 H26A . . 109.0 ?
C25 C26 H26A . . 109.0 ?
C27 C26 H26B . . 109.0 ?
C25 C26 H26B . . 109.0 ?
H26A C26 H26B . . 107.8 ?
C26 C27 C28 . . 113.3(2) ?
C26 C27 H27A . . 108.9 ?
C28 C27 H27A . . 108.9 ?
C26 C27 H27B . . 108.9 ?
C28 C27 H27B . . 108.9 ?
H27A C27 H27B . . 107.7 ?
C27 C28 H28A . . 109.5 ?
C27 C28 H28B . . 109.5 ?
H28A C28 H28B . . 109.5 ?
C27 C28 H28C . . 109.5 ?
H28A C28 H28C . . 109.5 ?
H28B C28 H28C . . 109.5 ?
C14 O29 C30 . . 118.34(16) ?
O29 C30 C31 . . 106.77(17) ?
O29 C30 H30A . . 110.4 ?
C31 C30 H30A . . 110.4 ?
O29 C30 H30B . . 110.4 ?
C31 C30 H30B . . 110.4 ?
H30A C30 H30B . . 108.6 ?
C30 C31 C32 . . 112.61(19) ?
C30 C31 H31A . . 109.1 ?
C32 C31 H31A . . 109.1 ?
C30 C31 H31B . . 109.1 ?
C32 C31 H31B . . 109.1 ?
H31A C31 H31B . . 107.8 ?
C33 C32 C31 . . 112.02(19) ?
C33 C32 H32A . . 109.2 ?
C31 C32 H32A . . 109.2 ?
C33 C32 H32B . . 109.2 ?
C31 C32 H32B . . 109.2 ?
H32A C32 H32B . . 107.9 ?
C32 C33 C34 . . 114.08(19) ?
C32 C33 H33A . . 108.7 ?
C34 C33 H33A . . 108.7 ?
C32 C33 H33B . . 108.7 ?
C34 C33 H33B . . 108.7 ?
H33A C33 H33B . . 107.6 ?
C33 C34 C35 . . 112.41(19) ?
C33 C34 H34A . . 109.1 ?
C35 C34 H34A . . 109.1 ?
C33 C34 H34B . . 109.1 ?
C35 C34 H34B . . 109.1 ?
H34A C34 H34B . . 107.9 ?
C34 C35 C36 . . 113.29(19) ?
C34 C35 H35A . . 108.9 ?
C36 C35 H35A . . 108.9 ?
C34 C35 H35B . . 108.9 ?
C36 C35 H35B . . 108.9 ?
H35A C35 H35B . . 107.7 ?
C37 C36 C35 . . 112.69(19) ?
C37 C36 H36A . . 109.1 ?
C35 C36 H36A . . 109.1 ?
C37 C36 H36B . . 109.1 ?
C35 C36 H36B . . 109.1 ?
H36A C36 H36B . . 107.8 ?
C38 C37 C36 . . 113.07(19) ?
C38 C37 H37A . . 109.0 ?
C36 C37 H37A . . 109.0 ?
C38 C37 H37B . . 109.0 ?
C36 C37 H37B . . 109.0 ?
H37A C37 H37B . . 107.8 ?
C37 C38 C39 . . 113.1(2) ?
C37 C38 H38A . . 109.0 ?
C39 C38 H38A . . 109.0 ?
C37 C38 H38B . . 109.0 ?
C39 C38 H38B . . 109.0 ?
H38A C38 H38B . . 107.8 ?
C38 C39 C40 . . 113.1(2) ?
C38 C39 H39A . . 109.0 ?
C40 C39 H39A . . 109.0 ?
C38 C39 H39B . . 109.0 ?
C40 C39 H39B . . 109.0 ?
H39A C39 H39B . . 107.8 ?
C41 C40 C39 . . 112.3(2) ?
C41 C40 H40A . . 109.1 ?
C39 C40 H40A . . 109.1 ?
C41 C40 H40B . . 109.1 ?
C39 C40 H40B . . 109.1 ?
H40A C40 H40B . . 107.9 ?
C40 C41 H41A . . 109.5 ?
C40 C41 H41B . . 109.5 ?
H41A C41 H41B . . 109.5 ?
C40 C41 H41C . . 109.5 ?
H41A C41 H41C . . 109.5 ?
H41B C41 H41C . . 109.5 ?

loop_
_geom_bond_atom_site_label_1
_geom_bond_atom_site_label_2
_geom_bond_site_symmetry_2
_geom_bond_distance
_geom_bond_publ_flag
N1 C2 . 1.338(3) ?
N1 C3 2_666 1.338(3) ?
C2 C3 . 1.406(3) ?
C2 C4 . 1.499(3) ?
C3 C5 . 1.465(3) ?
C4 H4A . 0.9800 ?
C4 H4B . 0.9800 ?
C4 H4C . 0.9800 ?
C5 N6 . 1.290(3) ?
C5 O9 . 1.369(2) ?
N6 N7 . 1.408(2) ?
N7 C8 . 1.290(3) ?
C8 O9 . 1.357(2) ?
C8 C10 . 1.465(3) ?
C10 C11 . 1.382(3) ?
C10 C15 . 1.396(3) ?
C11 C12 . 1.394(3) ?
C11 H11 . 0.9500 ?
C12 O16 . 1.362(3) ?
C12 C13 . 1.380(3) ?
C13 C14 . 1.395(3) ?
C13 H13 . 0.9500 ?
C14 O29 . 1.363(3) ?
C14 C15 . 1.391(3) ?
C15 H15 . 0.9500 ?
O16 C17 . 1.437(2) ?
C17 C18 . 1.513(3) ?
C17 H17A . 0.9900 ?
C17 H17B . 0.9900 ?
C18 C19 . 1.525(3) ?
C18 H18A . 0.9900 ?
C18 H18B . 0.9900 ?
C19 C20 . 1.530(3) ?
C19 H19A . 0.9900 ?
C19 H19B . 0.9900 ?
C20 C21 . 1.532(3) ?
C20 H20A . 0.9900 ?
C20 H20B . 0.9900 ?
C21 C22 . 1.527(3) ?
C21 H21A . 0.9900 ?
C21 H21B . 0.9900 ?
C22 C23 . 1.527(3) ?
C22 H22A . 0.9900 ?
C22 H22B . 0.9900 ?
C23 C24 . 1.534(3) ?
C23 H23A . 0.9900 ?
C23 H23B . 0.9900 ?
C24 C25 . 1.527(3) ?
C24 H24A . 0.9900 ?
C24 H24B . 0.9900 ?
C25 C26 . 1.526(3) ?
C25 H25A . 0.9900 ?
C25 H25B . 0.9900 ?
C26 C27 . 1.524(3) ?
C26 H26A . 0.9900 ?
C26 H26B . 0.9900 ?
C27 C28 . 1.532(3) ?
C27 H27A . 0.9900 ?
C27 H27B . 0.9900 ?
C28 H28A . 0.9800 ?
C28 H28B . 0.9800 ?
C28 H28C . 0.9800 ?
O29 C30 . 1.441(2) ?
C30 C31 . 1.505(3) ?
C30 H30A . 0.9900 ?
C30 H30B . 0.9900 ?
C31 C32 . 1.526(3) ?
C31 H31A . 0.9900 ?
C31 H31B . 0.9900 ?
C32 C33 . 1.523(3) ?
C32 H32A . 0.9900 ?
C32 H32B . 0.9900 ?
C33 C34 . 1.526(3) ?
C33 H33A . 0.9900 ?
C33 H33B . 0.9900 ?
C34 C35 . 1.527(3) ?
C34 H34A . 0.9900 ?
C34 H34B . 0.9900 ?
C35 C36 . 1.528(3) ?
C35 H35A . 0.9900 ?
C35 H35B . 0.9900 ?
C36 C37 . 1.527(3) ?
C36 H36A . 0.9900 ?
C36 H36B . 0.9900 ?
C37 C38 . 1.525(3) ?
C37 H37A . 0.9900 ?
C37 H37B . 0.9900 ?
C38 C39 . 1.525(3) ?
C38 H38A . 0.9900 ?
C38 H38B . 0.9900 ?
C39 C40 . 1.529(3) ?
C39 H39A . 0.9900 ?
C39 H39B . 0.9900 ?
C40 C41 . 1.516(3) ?
C40 H40A . 0.9900 ?
C40 H40B . 0.9900 ?
C41 H41A . 0.9800 ?
C41 H41B . 0.9800 ?
C41 H41C . 0.9800 ?

loop_
_geom_torsion_atom_site_label_1
_geom_torsion_atom_site_label_2
_geom_torsion_atom_site_label_3
_geom_torsion_atom_site_label_4
_geom_torsion_site_symmetry_1
_geom_torsion_site_symmetry_2
_geom_torsion_site_symmetry_3
_geom_torsion_site_symmetry_4
_geom_torsion
_geom_torsion_publ_flag
C3 N1 C2 C3 2_666 . . . -0.3(4) ?
C3 N1 C2 C4 2_666 . . . 178.4(2) ?
N1 C2 C3 N1 . . . 2_666 0.4(4) ?
C4 C2 C3 N1 . . . 2_666 -178.3(2) ?
N1 C2 C3 C5 . . . . -176.6(2) ?
C4 C2 C3 C5 . . . . 4.8(4) ?
N1 C3 C5 N6 2_666 . . . -177.5(2) ?
C2 C3 C5 N6 . . . . -0.4(4) ?
N1 C3 C5 O9 2_666 . . . -0.4(3) ?
C2 C3 C5 O9 . . . . 176.7(2) ?
O9 C5 N6 N7 . . . . -0.7(3) ?
C3 C5 N6 N7 . . . . 176.5(2) ?
C5 N6 N7 C8 . . . . 0.2(3) ?
N6 N7 C8 O9 . . . . 0.4(3) ?
N6 N7 C8 C10 . . . . 178.7(2) ?
N7 C8 O9 C5 . . . . -0.8(3) ?
C10 C8 O9 C5 . . . . -179.2(2) ?
N6 C5 O9 C8 . . . . 0.9(3) ?
C3 C5 O9 C8 . . . . -176.6(2) ?
N7 C8 C10 C11 . . . . -2.0(4) ?
O9 C8 C10 C11 . . . . 176.2(2) ?
N7 C8 C10 C15 . . . . -179.7(2) ?
O9 C8 C10 C15 . . . . -1.6(4) ?
C15 C10 C11 C12 . . . . 1.1(4) ?
C8 C10 C11 C12 . . . . -176.6(2) ?
C10 C11 C12 O16 . . . . 179.8(2) ?
C10 C11 C12 C13 . . . . -0.1(4) ?
O16 C12 C13 C14 . . . . 179.2(2) ?
C11 C12 C13 C14 . . . . -0.9(4) ?
C12 C13 C14 O29 . . . . -179.7(2) ?
C12 C13 C14 C15 . . . . 0.9(4) ?
O29 C14 C15 C10 . . . . -179.3(2) ?
C13 C14 C15 C10 . . . . 0.0(4) ?
C11 C10 C15 C14 . . . . -1.0(3) ?
C8 C10 C15 C14 . . . . 176.6(2) ?
C13 C12 O16 C17 . . . . 15.8(3) ?
C11 C12 O16 C17 . . . . -164.1(2) ?
C12 O16 C17 C18 . . . . 176.2(2) ?
O16 C17 C18 C19 . . . . -55.3(3) ?
C17 C18 C19 C20 . . . . -173.5(2) ?
C18 C19 C20 C21 . . . . -168.7(2) ?
C19 C20 C21 C22 . . . . -179.0(2) ?
C20 C21 C22 C23 . . . . -178.1(2) ?
C21 C22 C23 C24 . . . . 179.7(2) ?
C22 C23 C24 C25 . . . . -179.6(2) ?
C23 C24 C25 C26 . . . . -179.2(2) ?
C24 C25 C26 C27 . . . . -179.9(2) ?
C25 C26 C27 C28 . . . . -179.9(2) ?
C15 C14 O29 C30 . . . . -1.4(3) ?
C13 C14 O29 C30 . . . . 179.3(2) ?
C14 O29 C30 C31 . . . . -177.9(2) ?
O29 C30 C31 C32 . . . . 178.1(2) ?
C30 C31 C32 C33 . . . . -166.6(2) ?
C31 C32 C33 C34 . . . . 179.0(2) ?
C32 C33 C34 C35 . . . . -171.7(2) ?
C33 C34 C35 C36 . . . . 179.4(2) ?
C34 C35 C36 C37 . . . . -178.2(2) ?
C35 C36 C37 C38 . . . . 179.8(2) ?
C36 C37 C38 C39 . . . . -179.2(2) ?
C37 C38 C39 C40 . . . . 178.4(2) ?
C38 C39 C40 C41 . . . . -177.0(2) ?
